data_2230698
loop_
_publ_author_name
'Hu, Xi-Ying'
'Yang, Guang-Rui'
'Shan, Wen-Wen'

_publ_section_title
;
 Poly[bis[\m-1,3-bis(imidazol-1-ylmethyl)benzene-\k^2^<i>N</i>^3^:<i>N</i>^3'^]bis(nitrato-\k<i>O</i>)cadmium]
;
_journal_coeditor_code HP2007
_journal_issue 7
_journal_name_full 'Acta Crystallographica Section E'
_journal_page_first m899
_journal_paper_doi 10.1107/S1600536811021027
_journal_volume 67
_journal_year 2011
_chemical_formula_iupac '[Cd (N O3)2 (C14 H14 N4)2]'
_chemical_formula_moiety 'C28 H28 Cd N10 O6 '
_chemical_formula_sum 'C28 H28 Cd N10 O6'
_chemical_formula_weight 713.00
_chemical_name_systematic
;
Poly[bis[\m-1,3-bis(imidazol-1-ylmethyl)benzene-
\k^2^<i>N</i>^3^:<i>N</i>^3'^]bis(nitrato-\k<i>O</i>)cadmium]
;
_space_group_IT_number 14
_symmetry_cell_setting monoclinic
_symmetry_space_group_name_Hall '-P 2ybc'
_symmetry_space_group_name_H-M 'P 1 21/c 1'
_atom_sites_solution_hydrogens geom
_atom_sites_solution_primary direct
_atom_sites_solution_secondary difmap
_audit_creation_method SHELXL97
_cell_angle_alpha 90.00
_cell_angle_beta 102.415(10)
_cell_angle_gamma 90.00
_cell_formula_units_Z 2
_cell_length_a 8.4542(8)
_cell_length_b 19.3910(18)
_cell_length_c 9.2222(8)
_cell_measurement_reflns_used 3957
_cell_measurement_temperature 296(2)
_cell_measurement_theta_max 29.0477
_cell_measurement_theta_min 3.0809
_cell_volume 1476.5(2)
_computing_cell_refinement 'SAINT (Bruker, 2005)'
_computing_data_collection 'APEX2 (Bruker, 2005)'
_computing_data_reduction 'SAINT (Bruker, 2005)'
_computing_molecular_graphics 'DIAMOND (Brandenburg, 2010)'
_computing_publication_material 'SHELXTL (Sheldrick, 2008)'
_computing_structure_refinement 'SHELXL97 (Sheldrick, 2008)'
_computing_structure_solution 'SHELXS97 (Sheldrick, 2008)'
_diffrn_ambient_temperature 296(2)
_diffrn_measured_fraction_theta_full 0.995
_diffrn_measured_fraction_theta_max 0.995
_diffrn_measurement_device_type 'Bruker SMART APEXII CCD area-detector'
_diffrn_measurement_method \w
_diffrn_radiation_monochromator graphite
_diffrn_radiation_source 'fine-focus sealed tube'
_diffrn_radiation_type MoK\a
_diffrn_radiation_wavelength 0.71073
_diffrn_reflns_av_R_equivalents 0.0169
_diffrn_reflns_av_sigmaI/netI 0.0235
_diffrn_reflns_limit_h_max 6
_diffrn_reflns_limit_h_min -10
_diffrn_reflns_limit_k_max 23
_diffrn_reflns_limit_k_min -21
_diffrn_reflns_limit_l_max 10
_diffrn_reflns_limit_l_min -10
_diffrn_reflns_number 5606
_diffrn_reflns_theta_full 25.00
_diffrn_reflns_theta_max 25.00
_diffrn_reflns_theta_min 3.09
_diffrn_standards_number 0
_exptl_absorpt_coefficient_mu 0.801
_exptl_absorpt_correction_T_max 0.8628
_exptl_absorpt_correction_T_min 0.8499
_exptl_absorpt_correction_type multi-scan
_exptl_absorpt_process_details '(SADABS; Bruker, 2005)'
_exptl_crystal_colour colourless
_exptl_crystal_density_diffrn 1.604
_exptl_crystal_density_method 'not measured'
_exptl_crystal_description needle
_exptl_crystal_F_000 724
_exptl_crystal_size_max 0.21
_exptl_crystal_size_mid 0.20
_exptl_crystal_size_min 0.19
_refine_diff_density_max 1.954
_refine_diff_density_min -0.863
_refine_ls_extinction_method none
_refine_ls_goodness_of_fit_ref 1.058
_refine_ls_hydrogen_treatment constr
_refine_ls_matrix_type full
_refine_ls_number_parameters 199
_refine_ls_number_reflns 2578
_refine_ls_number_restraints 1
_refine_ls_restrained_S_all 1.060
_refine_ls_R_factor_all 0.0505
_refine_ls_R_factor_gt 0.0443
_refine_ls_shift/su_max 0.000
_refine_ls_shift/su_mean 0.000
_refine_ls_structure_factor_coef Fsqd
_refine_ls_weighting_details 'calc w = 1/[\s^2^(Fo^2^)+(0.0689P)^2^+2.5890P] where P=(Fo^2^+2Fc^2^)/3'
_refine_ls_weighting_scheme calc
_refine_ls_wR_factor_gt 0.1184
_refine_ls_wR_factor_ref 0.1229
_reflns_number_gt 2253
_reflns_number_total 2578
_reflns_threshold_expression I>2\s(I)
_cod_data_source_file hp2007.cif
_cod_data_source_block I
_cod_original_sg_symbol_H-M 'P 21/c'
_cod_database_code 2230698
_cod_database_fobs_code 2230698

loop_
_symmetry_equiv_pos_as_xyz
'x, y, z'
'-x, y+1/2, -z+1/2'
'-x, -y, -z'
'x, -y-1/2, z-1/2'

loop_
_atom_site_type_symbol
_atom_site_label
_atom_site_fract_x
_atom_site_fract_y
_atom_site_fract_z
_atom_site_U_iso_or_equiv
_atom_site_adp_type
_atom_site_calc_flag
_atom_site_refinement_flags
_atom_site_occupancy
_atom_site_symmetry_multiplicity
_atom_site_disorder_assembly
_atom_site_disorder_group
Cd Cd1 0.5000 0.5000 0.0000 0.03330(18) Uani d S 1 2 . .
O O1 0.9948(4) 0.4485(2) 0.2556(4) 0.0657(10) Uani d . 1 1 . .
O O2 0.8878(9) 0.5415(3) 0.1617(11) 0.183(4) Uani d U 1 1 . .
O O3 0.7504(4) 0.45152(19) 0.1259(4) 0.0626(7) Uani d . 1 1 . .
N N1 0.4529(4) 0.55084(17) 0.2160(4) 0.0364(7) Uani d . 1 1 . .
N N2 0.3328(4) 0.57252(16) 0.4000(3) 0.0322(7) Uani d . 1 1 . .
N N3 -0.2702(4) 0.81383(18) 0.3469(4) 0.0401(8) Uani d . 1 1 . .
N N4 -0.4073(4) 0.89430(17) 0.4339(4) 0.0379(8) Uani d . 1 1 . .
N N5 0.8818(5) 0.4775(3) 0.1699(6) 0.0626(7) Uani d U 1 1 . .
C C1 0.5664(5) 0.5731(2) 0.3353(5) 0.0419(10) Uani d . 1 1 . .
H H1 0.6763 0.5781 0.3374 0.050 Uiso calc R 1 1 . .
C C2 0.4946(5) 0.5868(2) 0.4507(5) 0.0463(11) Uani d . 1 1 . .
H H2 0.5446 0.6026 0.5446 0.056 Uiso calc R 1 1 . .
C C3 0.3138(5) 0.5521(2) 0.2602(4) 0.0342(8) Uani d . 1 1 . .
H H3 0.2145 0.5400 0.2002 0.041 Uiso calc R 1 1 . .
C C4 0.2053(6) 0.5788(2) 0.4856(5) 0.0414(10) Uani d . 1 1 . .
H H4A 0.2443 0.5598 0.5841 0.050 Uiso calc R 1 1 . .
H H4B 0.1116 0.5521 0.4373 0.050 Uiso calc R 1 1 . .
C C5 0.1556(5) 0.6528(2) 0.4988(4) 0.0335(8) Uani d . 1 1 . .
C C6 0.2395(5) 0.6941(2) 0.6119(5) 0.0436(10) Uani d . 1 1 . .
H H6 0.3224 0.6753 0.6839 0.052 Uiso calc R 1 1 . .
C C7 0.2009(5) 0.7630(2) 0.6186(5) 0.0469(11) Uani d . 1 1 . .
H H7 0.2587 0.7904 0.6947 0.056 Uiso calc R 1 1 . .
C C8 0.0777(6) 0.7914(2) 0.5137(5) 0.0440(10) Uani d . 1 1 . .
H H8 0.0538 0.8381 0.5178 0.053 Uiso calc R 1 1 . .
C C9 -0.0113(5) 0.7503(2) 0.4012(4) 0.0379(9) Uani d . 1 1 . .
C C10 0.0285(5) 0.6813(2) 0.3951(4) 0.0348(8) Uani d . 1 1 . .
H H10 -0.0307 0.6535 0.3206 0.042 Uiso calc R 1 1 . .
C C11 -0.1437(6) 0.7816(3) 0.2829(5) 0.0509(12) Uani d . 1 1 . .
H H11A -0.0969 0.8160 0.2283 0.061 Uiso calc R 1 1 . .
H H11B -0.1919 0.7459 0.2136 0.061 Uiso calc R 1 1 . .
C C12 -0.2881(5) 0.8817(2) 0.3668(5) 0.0410(10) Uani d . 1 1 . .
H H12 -0.2241 0.9155 0.3368 0.049 Uiso calc R 1 1 . .
C C13 -0.4682(5) 0.8310(2) 0.4589(5) 0.0430(10) Uani d . 1 1 . .
H H13 -0.5539 0.8236 0.5056 0.052 Uiso calc R 1 1 . .
C C14 -0.3855(5) 0.7810(2) 0.4059(5) 0.0469(11) Uani d . 1 1 . .
H H14 -0.4031 0.7337 0.4088 0.056 Uiso calc R 1 1 . .

loop_
_atom_site_aniso_label
_atom_site_aniso_U_11
_atom_site_aniso_U_22
_atom_site_aniso_U_33
_atom_site_aniso_U_12
_atom_site_aniso_U_13
_atom_site_aniso_U_23
Cd1 0.0367(3) 0.0294(3) 0.0390(3) -0.00351(15) 0.01983(19) -0.00143(16)
O1 0.0330(16) 0.089(3) 0.072(2) 0.0071(17) 0.0045(16) 0.018(2)
O2 0.124(5) 0.077(2) 0.302(10) -0.021(4) -0.058(6) 0.044(5)
O3 0.0348(12) 0.0655(16) 0.082(2) -0.0069(12) 0.0001(13) 0.0074(15)
N1 0.0393(18) 0.0353(17) 0.0387(18) 0.0008(15) 0.0175(15) -0.0031(15)
N2 0.0369(17) 0.0287(16) 0.0330(17) 0.0082(14) 0.0121(14) 0.0015(13)
N3 0.0437(19) 0.0371(18) 0.0404(19) 0.0151(16) 0.0112(16) -0.0011(15)
N4 0.0347(17) 0.0343(18) 0.049(2) 0.0069(14) 0.0172(15) -0.0008(15)
N5 0.0348(12) 0.0655(16) 0.082(2) -0.0069(12) 0.0001(13) 0.0074(15)
C1 0.031(2) 0.040(2) 0.056(3) 0.0006(18) 0.0114(19) -0.007(2)
C2 0.045(3) 0.051(3) 0.039(2) 0.005(2) 0.0020(19) -0.013(2)
C3 0.035(2) 0.032(2) 0.037(2) 0.0019(16) 0.0102(16) 0.0000(16)
C4 0.054(3) 0.037(2) 0.040(2) 0.0109(19) 0.025(2) 0.0086(18)
C5 0.037(2) 0.037(2) 0.032(2) 0.0080(17) 0.0188(16) 0.0031(16)
C6 0.039(2) 0.060(3) 0.033(2) 0.011(2) 0.0090(18) -0.0037(19)
C7 0.043(2) 0.050(3) 0.049(3) -0.003(2) 0.013(2) -0.018(2)
C8 0.049(3) 0.033(2) 0.056(3) 0.0035(19) 0.025(2) -0.0064(19)
C9 0.042(2) 0.041(2) 0.035(2) 0.0125(18) 0.0183(18) -0.0013(18)
C10 0.038(2) 0.035(2) 0.035(2) 0.0029(17) 0.0160(17) -0.0055(17)
C11 0.062(3) 0.055(3) 0.039(2) 0.031(2) 0.018(2) -0.001(2)
C12 0.042(2) 0.033(2) 0.054(3) 0.0082(18) 0.022(2) 0.0057(19)
C13 0.036(2) 0.041(2) 0.054(3) 0.0010(18) 0.0125(19) 0.004(2)
C14 0.047(2) 0.033(2) 0.057(3) 0.0044(19) 0.004(2) 0.001(2)

loop_
_atom_type_symbol
_atom_type_description
_atom_type_scat_dispersion_real
_atom_type_scat_dispersion_imag
_atom_type_scat_source
C C 0.0033 0.0016 'International Tables Vol C Tables 4.2.6.8 and 6.1.1.4'
H H 0.0000 0.0000 'International Tables Vol C Tables 4.2.6.8 and 6.1.1.4'
N N 0.0061 0.0033 'International Tables Vol C Tables 4.2.6.8 and 6.1.1.4'
O O 0.0106 0.0060 'International Tables Vol C Tables 4.2.6.8 and 6.1.1.4'
Cd Cd -0.8075 1.2024 'International Tables Vol C Tables 4.2.6.8 and 6.1.1.4'

loop_
_geom_angle_atom_site_label_1
_geom_angle_atom_site_label_2
_geom_angle_atom_site_label_3
_geom_angle_site_symmetry_1
_geom_angle_site_symmetry_3
_geom_angle
_geom_angle_publ_flag
N4 Cd1 N4 4_675 2_545 180.0 ?
N4 Cd1 N1 4_675 3_665 91.13(12) ?
N4 Cd1 N1 2_545 3_665 88.87(12) ?
N4 Cd1 N1 4_675 . 88.87(12) ?
N4 Cd1 N1 2_545 . 91.13(12) ?
N1 Cd1 N1 3_665 . 180.00(15) ?
N4 Cd1 O3 4_675 . 99.31(12) ?
N4 Cd1 O3 2_545 . 80.69(12) ?
N1 Cd1 O3 3_665 . 87.27(13) ?
N1 Cd1 O3 . . 92.73(13) ?
N4 Cd1 O3 4_675 3_665 80.69(12) ?
N4 Cd1 O3 2_545 3_665 99.31(12) ?
N1 Cd1 O3 3_665 3_665 92.73(13) ?
N1 Cd1 O3 . 3_665 87.27(13) ?
O3 Cd1 O3 . 3_665 180.0 ?
N5 O3 Cd1 . . 131.1(3) ?
C3 N1 C1 . . 105.2(3) ?
C3 N1 Cd1 . . 126.6(3) ?
C1 N1 Cd1 . . 127.1(3) ?
C3 N2 C2 . . 107.2(3) ?
C3 N2 C4 . . 126.6(4) ?
C2 N2 C4 . . 126.2(4) ?
C12 N3 C14 . . 106.9(3) ?
C12 N3 C11 . . 125.9(4) ?
C14 N3 C11 . . 127.1(4) ?
C12 N4 C13 . . 105.4(3) ?
C12 N4 Cd1 . 2 128.7(3) ?
C13 N4 Cd1 . 2 125.9(3) ?
O3 N5 O1 . . 123.7(5) ?
O3 N5 O2 . . 116.2(5) ?
O1 N5 O2 . . 117.1(5) ?
C2 C1 N1 . . 109.8(4) ?
C2 C1 H1 . . 125.1 ?
N1 C1 H1 . . 125.1 ?
C1 C2 N2 . . 105.9(4) ?
C1 C2 H2 . . 127.1 ?
N2 C2 H2 . . 127.1 ?
N1 C3 N2 . . 112.0(4) ?
N1 C3 H3 . . 124.0 ?
N2 C3 H3 . . 124.0 ?
N2 C4 C5 . . 111.8(3) ?
N2 C4 H4A . . 109.3 ?
C5 C4 H4A . . 109.3 ?
N2 C4 H4B . . 109.3 ?
C5 C4 H4B . . 109.3 ?
H4A C4 H4B . . 107.9 ?
C6 C5 C10 . . 118.9(4) ?
C6 C5 C4 . . 120.4(4) ?
C10 C5 C4 . . 120.7(4) ?
C7 C6 C5 . . 120.5(4) ?
C7 C6 H6 . . 119.8 ?
C5 C6 H6 . . 119.8 ?
C8 C7 C6 . . 120.5(4) ?
C8 C7 H7 . . 119.8 ?
C6 C7 H7 . . 119.8 ?
C7 C8 C9 . . 120.0(4) ?
C7 C8 H8 . . 120.0 ?
C9 C8 H8 . . 120.0 ?
C10 C9 C8 . . 119.1(4) ?
C10 C9 C11 . . 120.5(4) ?
C8 C9 C11 . . 120.3(4) ?
C9 C10 C5 . . 121.0(4) ?
C9 C10 H10 . . 119.5 ?
C5 C10 H10 . . 119.5 ?
N3 C11 C9 . . 111.8(3) ?
N3 C11 H11A . . 109.3 ?
C9 C11 H11A . . 109.3 ?
N3 C11 H11B . . 109.3 ?
C9 C11 H11B . . 109.3 ?
H11A C11 H11B . . 107.9 ?
N4 C12 N3 . . 111.6(4) ?
N4 C12 H12 . . 124.2 ?
N3 C12 H12 . . 124.2 ?
C14 C13 N4 . . 109.9(4) ?
C14 C13 H13 . . 125.0 ?
N4 C13 H13 . . 125.0 ?
C13 C14 N3 . . 106.2(4) ?
C13 C14 H14 . . 126.9 ?
N3 C14 H14 . . 126.9 ?

loop_
_geom_bond_atom_site_label_1
_geom_bond_atom_site_label_2
_geom_bond_site_symmetry_2
_geom_bond_distance
_geom_bond_publ_flag
Cd1 N4 4_675 2.322(3) ?
Cd1 N4 2_545 2.322(3) ?
Cd1 N1 3_665 2.332(3) ?
Cd1 N1 . 2.332(3) ?
Cd1 O3 . 2.378(3) ?
Cd1 O3 3_665 2.378(3) ?
O1 N5 . 1.236(6) ?
O2 N5 . 1.247(8) ?
O3 N5 . 1.207(5) ?
N1 C3 . 1.326(5) ?
N1 C1 . 1.365(5) ?
N2 C3 . 1.326(5) ?
N2 C2 . 1.375(5) ?
N2 C4 . 1.472(5) ?
N3 C12 . 1.341(5) ?
N3 C14 . 1.371(6) ?
N3 C11 . 1.468(5) ?
N4 C12 . 1.314(5) ?
N4 C13 . 1.369(6) ?
N4 Cd1 2 2.322(3) ?
C1 C2 . 1.360(6) ?
C1 H1 . 0.9300 ?
C2 H2 . 0.9300 ?
C3 H3 . 0.9300 ?
C4 C5 . 1.508(5) ?
C4 H4A . 0.9700 ?
C4 H4B . 0.9700 ?
C5 C6 . 1.384(6) ?
C5 C10 . 1.389(6) ?
C6 C7 . 1.379(6) ?
C6 H6 . 0.9300 ?
C7 C8 . 1.376(7) ?
C7 H7 . 0.9300 ?
C8 C9 . 1.394(6) ?
C8 H8 . 0.9300 ?
C9 C10 . 1.384(6) ?
C9 C11 . 1.512(6) ?
C10 H10 . 0.9300 ?
C11 H11A . 0.9700 ?
C11 H11B . 0.9700 ?
C12 H12 . 0.9300 ?
C13 C14 . 1.347(6) ?
C13 H13 . 0.9300 ?
C14 H14 . 0.9300 ?

loop_
_geom_hbond_atom_site_label_D
_geom_hbond_atom_site_label_H
_geom_hbond_atom_site_label_A
_geom_hbond_site_symmetry_A
_geom_hbond_distance_DH
_geom_hbond_distance_HA
_geom_hbond_distance_DA
_geom_hbond_angle_DHA
C3 H3 O2 1_455 0.93 2.71 3.525(8) 147.1
C4 H4B O1 1_455 0.97 2.67 3.525(6) 147.7
C4 H4B O2 1_455 0.97 2.83 3.633(9) 140.6
C10 H10 O2 1_455 0.93 2.63 3.506(9) 157.8
C11 H11A O1 2_655 0.97 2.70 3.518(7) 141.8
C12 H12 O1 2_655 0.93 2.37 3.210(6) 150.6

loop_
_geom_torsion_atom_site_label_1
_geom_torsion_atom_site_label_2
_geom_torsion_atom_site_label_3
_geom_torsion_atom_site_label_4
_geom_torsion_site_symmetry_1
_geom_torsion_site_symmetry_2
_geom_torsion_site_symmetry_3
_geom_torsion_site_symmetry_4
_geom_torsion
_geom_torsion_publ_flag
N4 Cd1 O3 N5 4_675 . . . 13.2(5) ?
N4 Cd1 O3 N5 2_545 . . . -166.8(5) ?
N1 Cd1 O3 N5 3_665 . . . 103.9(5) ?
N1 Cd1 O3 N5 . . . . -76.1(5) ?
N4 Cd1 N1 C3 4_675 . . . 124.0(3) ?
N4 Cd1 N1 C3 2_545 . . . -56.0(3) ?
O3 Cd1 N1 C3 . . . . -136.7(3) ?
O3 Cd1 N1 C3 3_665 . . . 43.3(3) ?
N4 Cd1 N1 C1 4_675 . . . -69.9(3) ?
N4 Cd1 N1 C1 2_545 . . . 110.1(3) ?
O3 Cd1 N1 C1 . . . . 29.4(3) ?
O3 Cd1 N1 C1 3_665 . . . -150.6(3) ?
Cd1 O3 N5 O1 . . . . 167.3(4) ?
Cd1 O3 N5 O2 . . . . 7.5(9) ?
C3 N1 C1 C2 . . . . 0.6(5) ?
Cd1 N1 C1 C2 . . . . -167.8(3) ?
N1 C1 C2 N2 . . . . 0.0(5) ?
C3 N2 C2 C1 . . . . -0.6(5) ?
C4 N2 C2 C1 . . . . 179.4(4) ?
C1 N1 C3 N2 . . . . -1.0(4) ?
Cd1 N1 C3 N2 . . . . 167.5(2) ?
C2 N2 C3 N1 . . . . 1.0(5) ?
C4 N2 C3 N1 . . . . -178.9(3) ?
C3 N2 C4 C5 . . . . -102.7(5) ?
C2 N2 C4 C5 . . . . 77.3(5) ?
N2 C4 C5 C6 . . . . -86.3(5) ?
N2 C4 C5 C10 . . . . 91.6(5) ?
C10 C5 C6 C7 . . . . -2.1(6) ?
C4 C5 C6 C7 . . . . 175.8(4) ?
C5 C6 C7 C8 . . . . 0.5(7) ?
C6 C7 C8 C9 . . . . 1.3(7) ?
C7 C8 C9 C10 . . . . -1.4(6) ?
C7 C8 C9 C11 . . . . -178.2(4) ?
C8 C9 C10 C5 . . . . -0.2(6) ?
C11 C9 C10 C5 . . . . 176.6(4) ?
C6 C5 C10 C9 . . . . 2.0(6) ?
C4 C5 C10 C9 . . . . -175.9(4) ?
C12 N3 C11 C9 . . . . 102.7(5) ?
C14 N3 C11 C9 . . . . -72.9(6) ?
C10 C9 C11 N3 . . . . 123.7(4) ?
C8 C9 C11 N3 . . . . -59.5(6) ?
C13 N4 C12 N3 . . . . 0.3(5) ?
Cd1 N4 C12 N3 2 . . . -179.9(3) ?
C14 N3 C12 N4 . . . . -0.2(5) ?
C11 N3 C12 N4 . . . . -176.6(4) ?
C12 N4 C13 C14 . . . . -0.3(5) ?
Cd1 N4 C13 C14 2 . . . 179.9(3) ?
N4 C13 C14 N3 . . . . 0.2(5) ?
C12 N3 C14 C13 . . . . 0.0(5) ?
C11 N3 C14 C13 . . . . 176.3(4) ?
